data_4349973
loop_
_publ_author_name
'Kang, Xiao-Min'
'Fan, Xi-Yu'
'Hao, Peng-Yuan'
'Wang, Wen-Min'
'Zhao, Bin'

_publ_section_title
;
 A stable zinc--organic framework with luminescence detection of
 acetylacetone in aqueous solution
;
_journal_issue 1
_journal_name_full 'Inorganic Chemistry Frontiers'
_journal_page_first 271
_journal_paper_doi 10.1039/C8QI01260A
_journal_volume 6
_journal_year 2019
_chemical_formula_moiety '0.25(C224 H152 N32 O32 Zn8)'
_chemical_formula_sum 'C56 H38 N8 O8 Zn2'
_chemical_formula_weight 1081.68
_space_group_crystal_system monoclinic
_space_group_IT_number 15
_space_group_name_Hall '-C 2yc'
_space_group_name_H-M_alt 'C 1 2/c 1'
_atom_sites_solution_hydrogens geom
_atom_sites_solution_primary direct
_audit_creation_date 2018-04-17
_audit_creation_method
;
Olex2 1.2
(compiled 2017.03.28 svn.r3405 for OlexSys, GUI svn.r5335)
;
_audit_update_record
;
2018-05-11 deposited with the CCDC.
2018-11-29 downloaded from the CCDC.
;
_cell_angle_alpha 90
_cell_angle_beta 97.226(5)
_cell_angle_gamma 90
_cell_formula_units_Z 4
_cell_length_a 15.4791(7)
_cell_length_b 12.9401(7)
_cell_length_c 24.5733(14)
_cell_measurement_reflns_used 1708
_cell_measurement_temperature 120.8(2)
_cell_measurement_theta_max 27.2370
_cell_measurement_theta_min 3.3570
_cell_volume 4883.0(4)
_computing_cell_refinement 'CrysAlisPro 1.171.38.41 (Rigaku OD, 2015)'
_computing_data_collection 'CrysAlisPro 1.171.38.41 (Rigaku OD, 2015)'
_computing_data_reduction 'CrysAlisPro 1.171.38.41 (Rigaku OD, 2015)'
_computing_molecular_graphics 'Olex2 (Dolomanov et al., 2009)'
_computing_publication_material 'Olex2 (Dolomanov et al., 2009)'
_computing_structure_refinement 'XL (Sheldrick, 2008)'
_computing_structure_solution 'SIR2004 (Burla et al., 2007)'
_diffrn_ambient_environment N~2~
_diffrn_ambient_temperature 120.8(2)
_diffrn_detector 'CCD plate'
_diffrn_detector_area_resol_mean 16.2116
_diffrn_detector_type Eos
_diffrn_measured_fraction_theta_full 0.998
_diffrn_measured_fraction_theta_max 0.998
_diffrn_measurement_details
;
List of Runs (angles in degrees, time in seconds):

  # Type    Start    End  Width  t~exp~   \w     \q     \k     \f   Frames
#--------------------------------------------------------------------------
  1  \w     20.00  86.00   1.00   35.00    --   18.94  77.00 -30.00   66
  2  \w     -1.00  88.00   1.00   35.00    --   18.94  57.00-150.00   89
  3  \w    -18.00   9.00   1.00   35.00    --  -19.25 -77.00-180.00   27
  4  \w     24.00  61.00   1.00   35.00    --   18.94 -99.00  60.00   37
  5  \w    -42.00 -10.00   1.00   35.00    --  -19.25  37.00 120.00   32
;
_diffrn_measurement_device 'four-circle diffractometer'
_diffrn_measurement_device_type 'SuperNova, Single source at offset, Eos'
_diffrn_measurement_method '\w scans'
_diffrn_orient_matrix_type 'CrysAlisPro convention (1999,Acta A55,543-557)'
_diffrn_orient_matrix_UB_11 0.0328892000
_diffrn_orient_matrix_UB_12 0.0379448000
_diffrn_orient_matrix_UB_13 -0.0008135000
_diffrn_orient_matrix_UB_21 0.0318284000
_diffrn_orient_matrix_UB_22 -0.0395537000
_diffrn_orient_matrix_UB_23 0.0004242000
_diffrn_orient_matrix_UB_31 -0.0062675000
_diffrn_orient_matrix_UB_32 -0.0015870000
_diffrn_orient_matrix_UB_33 -0.0290673000
_diffrn_radiation_monochromator mirror
_diffrn_radiation_probe x-ray
_diffrn_radiation_type MoK\a
_diffrn_radiation_wavelength 0.71073
_diffrn_reflns_av_R_equivalents 0.0532
_diffrn_reflns_av_unetI/netI 0.0926
_diffrn_reflns_Laue_measured_fraction_full 0.998
_diffrn_reflns_Laue_measured_fraction_max 0.998
_diffrn_reflns_limit_h_max 18
_diffrn_reflns_limit_h_min -15
_diffrn_reflns_limit_k_max 15
_diffrn_reflns_limit_k_min -15
_diffrn_reflns_limit_l_max 29
_diffrn_reflns_limit_l_min -29
_diffrn_reflns_number 9965
_diffrn_reflns_point_group_measured_fraction_full 0.998
_diffrn_reflns_point_group_measured_fraction_max 0.998
_diffrn_reflns_theta_full 25.010
_diffrn_reflns_theta_max 25.010
_diffrn_reflns_theta_min 2.952
_diffrn_source 'micro-focus sealed X-ray tube'
_diffrn_source_type 'SuperNova (Mo) X-ray Source'
_exptl_absorpt_coefficient_mu 1.049
_exptl_absorpt_correction_T_max 1.00000
_exptl_absorpt_correction_T_min 0.74232
_exptl_absorpt_correction_type multi-scan
_exptl_absorpt_process_details
;
CrysAlisPro 1.171.38.41 (Rigaku Oxford Diffraction, 2015)
Empirical absorption correction using spherical harmonics,
 implemented in SCALE3 ABSPACK scaling algorithm.
;
_exptl_crystal_colour colourless
_exptl_crystal_density_diffrn 1.471
_exptl_crystal_description block
_exptl_crystal_F_000 2216
_exptl_crystal_size_max 0.16
_exptl_crystal_size_mid 0.13
_exptl_crystal_size_min 0.11
_refine_diff_density_max 0.408
_refine_diff_density_min -0.455
_refine_diff_density_rms 0.082
_refine_ls_extinction_method none
_refine_ls_goodness_of_fit_ref 1.067
_refine_ls_hydrogen_treatment constr
_refine_ls_matrix_type full
_refine_ls_number_parameters 334
_refine_ls_number_reflns 4299
_refine_ls_number_restraints 0
_refine_ls_restrained_S_all 1.067
_refine_ls_R_factor_all 0.1011
_refine_ls_R_factor_gt 0.0600
_refine_ls_shift/su_max 0.001
_refine_ls_shift/su_mean 0.000
_refine_ls_structure_factor_coef Fsqd
_refine_ls_weighting_details 'w=1/[\s^2^(Fo^2^)+(0.0412P)^2^+2.5368P] where P=(Fo^2^+2Fc^2^)/3'
_refine_ls_weighting_scheme calc
_refine_ls_wR_factor_gt 0.1129
_refine_ls_wR_factor_ref 0.1302
_reflns_Friedel_coverage 0.000
_reflns_number_gt 2879
_reflns_number_total 4299
_reflns_threshold_expression 'I > 2\s(I)'
_cod_data_source_file c8qi01260a2.cif
_cod_data_source_block p151225b3_sq
_cod_database_code 4349973
_shelx_shelxl_version_number 2014/7
_chemical_oxdiff_formula 'C Zn'
_chemical_oxdiff_usercomment KXM-K27
_shelx_space_group_comment
;
The symmetry employed for this shelxl refinement is uniquely defined
by the following loop, which should always be used as a source of
symmetry information in preference to the above space-group names.
They are only intended as comments.
;
_reflns_odcompleteness_completeness 99.79
_reflns_odcompleteness_iscentric 1
_reflns_odcompleteness_theta 26.32
_olex2_refinement_description
;
1. Fixed Uiso
 At 1.2 times of:
  All C(H) groups, All N(H) groups
2.a Aromatic/amide H refined with riding coordinates:
 C3(H3), C10(H10), C15(H15), C7(H7), C6(H6), C5(H5), C14(H14), N3(H3A), C9(H9),
  C20(H20), C13(H13), C23(H23), C12(H12), C25(H25), C26(H26), C28(H28),
 C18(H18), C17(H17), C27(H27)
;
_olex2_submission_special_instructions 'No special instructions were received'
_oxdiff_exptl_absorpt_empirical_details
;
Empirical correction (ABSPACK) includes:
- Absorption correction using spherical harmonics
- Frame scaling
;
_oxdiff_exptl_absorpt_empirical_full_max 1.621
_oxdiff_exptl_absorpt_empirical_full_min 0.635

loop_
_space_group_symop_operation_xyz
'x, y, z'
'-x, y, -z+1/2'
'x+1/2, y+1/2, z'
'-x+1/2, y+1/2, -z+1/2'
'-x, -y, -z'
'x, -y, z-1/2'
'-x+1/2, -y+1/2, -z'
'x+1/2, -y+1/2, z-1/2'

loop_
_atom_site_label
_atom_site_type_symbol
_atom_site_fract_x
_atom_site_fract_y
_atom_site_fract_z
_atom_site_U_iso_or_equiv
_atom_site_adp_type
_atom_site_occupancy
_atom_site_site_symmetry_order
_atom_site_calc_flag
_atom_site_refinement_flags_posn
Zn1 Zn 0.37339(3) 0.75337(4) 0.47974(2) 0.02596(18) Uani 1 1 d .
O1 O 0.32105(18) 0.6138(2) 0.45478(12) 0.0283(8) Uani 1 1 d .
O3 O 0.4776(2) 0.8614(2) 0.48171(14) 0.0382(9) Uani 1 1 d .
O4 O 0.49493(19) 0.7199(2) 0.43478(13) 0.0313(8) Uani 1 1 d .
N1 N 0.3024(2) 0.8294(3) 0.41146(15) 0.0288(10) Uani 1 1 d .
N2 N 0.4358(2) 0.6740(3) 0.55127(15) 0.0297(10) Uani 1 1 d .
C4 C 0.6124(3) 0.8408(3) 0.44557(16) 0.0193(10) Uani 1 1 d .
O2 O 0.68515(19) 1.1517(2) 0.46781(11) 0.0245(7) Uani 1 1 d .
C3 C 0.6350(3) 0.9448(3) 0.45410(15) 0.0183(10) Uani 1 1 d .
H3 H 0.5943 0.9917 0.4642 0.022 Uiso 1 1 calc R
C10 C 0.2509(3) 0.9866(4) 0.36726(19) 0.0414(14) Uani 1 1 d .
H10 H 0.2496 1.0584 0.3683 0.050 Uiso 1 1 calc R
C8 C 0.5222(3) 0.8052(4) 0.45412(18) 0.0248(11) Uani 1 1 d .
C15 C 0.4913(3) 0.5179(4) 0.5944(2) 0.0379(13) Uani 1 1 d .
H15 H 0.4984 0.4468 0.5916 0.045 Uiso 1 1 calc R
C2 C 0.7183(3) 0.9778(3) 0.44743(16) 0.0186(10) Uani 1 1 d .
C7 C 0.7793(3) 0.9069(3) 0.43400(17) 0.0252(11) Uani 1 1 d .
H7 H 0.8356 0.9287 0.4303 0.030 Uiso 1 1 calc R
C6 C 0.7569(3) 0.8037(4) 0.42599(17) 0.0270(11) Uani 1 1 d .
H6 H 0.7982 0.7564 0.4171 0.032 Uiso 1 1 calc R
C5 C 0.6733(3) 0.7713(3) 0.43122(17) 0.0265(11) Uani 1 1 d .
H5 H 0.6580 0.7025 0.4250 0.032 Uiso 1 1 calc R
C16 C 0.5228(3) 0.5680(4) 0.64226(19) 0.0301(12) Uani 1 1 d .
C14 C 0.4491(3) 0.5729(4) 0.5505(2) 0.0346(13) Uani 1 1 d .
H14 H 0.4290 0.5368 0.5187 0.042 Uiso 1 1 calc R
N3 N 0.6547(3) 0.4083(4) 0.77696(17) 0.0499(13) Uani 1 1 d .
H3A H 0.6823 0.3759 0.8044 0.060 Uiso 1 1 calc R
C9 C 0.2983(3) 0.9321(4) 0.40914(19) 0.0369(13) Uani 1 1 d .
H9 H 0.3293 0.9694 0.4375 0.044 Uiso 1 1 calc R
C19 C 0.5691(3) 0.5109(4) 0.6895(2) 0.0341(13) Uani 1 1 d .
C20 C 0.5696(3) 0.4049(4) 0.69097(19) 0.0321(12) Uani 1 1 d .
H20 H 0.5407 0.3680 0.6617 0.039 Uiso 1 1 calc R
C13 C 0.2583(3) 0.7788(4) 0.36899(19) 0.0369(13) Uani 1 1 d .
H13 H 0.2610 0.7071 0.3689 0.044 Uiso 1 1 calc R
C22 C 0.6552(3) 0.5126(5) 0.7768(2) 0.0392(14) Uani 1 1 d .
N4 N 0.6156(4) 0.0217(5) 0.7448(3) 0.0710(17) Uani 1 1 d .
C23 C 0.6121(3) 0.5628(4) 0.73315(18) 0.0318(12) Uani 1 1 d .
H23 H 0.6119 0.6347 0.7329 0.038 Uiso 1 1 calc R
C12 C 0.2097(3) 0.8265(4) 0.3261(2) 0.0414(14) Uani 1 1 d .
H12 H 0.1794 0.7871 0.2983 0.050 Uiso 1 1 calc R
C25 C 0.5676(3) 0.1786(5) 0.6972(2) 0.0429(14) Uani 1 1 d .
H25 H 0.5353 0.2092 0.6670 0.052 Uiso 1 1 calc R
C24 C 0.6127(3) 0.2392(5) 0.73769(19) 0.0406(14) Uani 1 1 d .
C26 C 0.5710(4) 0.0719(5) 0.7022(3) 0.0593(18) Uani 1 1 d .
H26 H 0.5406 0.0326 0.6744 0.071 Uiso 1 1 calc R
C21 C 0.6117(3) 0.3529(5) 0.73474(19) 0.0375(14) Uani 1 1 d .
C28 C 0.6596(4) 0.1880(6) 0.7815(2) 0.0580(18) Uani 1 1 d .
H28 H 0.6916 0.2254 0.8095 0.070 Uiso 1 1 calc R
C18 C 0.4668(4) 0.7222(4) 0.5976(2) 0.0496(16) Uani 1 1 d .
H18 H 0.4593 0.7934 0.5994 0.060 Uiso 1 1 calc R
C17 C 0.5090(4) 0.6732(4) 0.6427(2) 0.0531(16) Uani 1 1 d .
H17 H 0.5285 0.7112 0.6740 0.064 Uiso 1 1 calc R
C27 C 0.6585(4) 0.0838(7) 0.7833(3) 0.072(2) Uani 1 1 d .
H27 H 0.6898 0.0521 0.8136 0.086 Uiso 1 1 calc R
C11 C 0.2052(3) 0.9337(4) 0.32366(19) 0.0351(13) Uani 1 1 d .
C1 C 0.7423(3) 1.0897(3) 0.45753(16) 0.0194(10) Uani 1 1 d .

loop_
_atom_site_aniso_label
_atom_site_aniso_U_11
_atom_site_aniso_U_22
_atom_site_aniso_U_33
_atom_site_aniso_U_23
_atom_site_aniso_U_13
_atom_site_aniso_U_12
Zn1 0.0182(3) 0.0222(3) 0.0390(3) -0.0032(3) 0.0095(2) -0.0084(3)
O1 0.0127(17) 0.0219(18) 0.050(2) -0.0024(16) 0.0030(14) -0.0082(15)
O3 0.0230(19) 0.036(2) 0.060(2) -0.0119(19) 0.0211(17) -0.0131(17)
O4 0.0231(18) 0.0215(18) 0.049(2) -0.0045(16) 0.0044(16) -0.0126(15)
N1 0.027(2) 0.030(2) 0.032(2) -0.004(2) 0.0127(18) -0.009(2)
N2 0.024(2) 0.030(2) 0.037(2) -0.013(2) 0.0096(18) -0.006(2)
C4 0.017(2) 0.021(2) 0.021(2) -0.002(2) 0.0057(19) -0.007(2)
O2 0.0222(17) 0.0194(17) 0.0338(18) -0.0021(15) 0.0109(14) -0.0033(15)
C3 0.012(2) 0.025(3) 0.019(2) 0.002(2) 0.0073(18) 0.000(2)
C10 0.060(4) 0.033(3) 0.031(3) -0.008(3) 0.001(3) 0.013(3)
C8 0.020(3) 0.027(3) 0.027(3) 0.000(2) 0.005(2) -0.008(2)
C15 0.037(3) 0.027(3) 0.047(3) -0.012(3) -0.007(3) -0.002(3)
C2 0.015(2) 0.021(2) 0.019(2) -0.004(2) 0.0020(18) -0.007(2)
C7 0.013(2) 0.033(3) 0.031(3) -0.009(2) 0.006(2) -0.009(2)
C6 0.020(3) 0.028(3) 0.035(3) -0.009(2) 0.008(2) 0.000(2)
C5 0.026(3) 0.022(3) 0.032(2) -0.010(2) 0.005(2) -0.009(2)
C16 0.020(3) 0.038(3) 0.033(3) -0.005(3) 0.006(2) -0.003(2)
C14 0.030(3) 0.029(3) 0.042(3) -0.018(3) -0.003(2) 0.000(2)
N3 0.033(3) 0.083(4) 0.032(3) 0.001(3) 0.001(2) 0.011(3)
C9 0.045(3) 0.035(3) 0.029(3) -0.010(3) -0.001(2) 0.004(3)
C19 0.021(3) 0.048(4) 0.034(3) -0.010(3) 0.008(2) -0.004(3)
C20 0.022(3) 0.048(4) 0.025(3) -0.004(3) 0.000(2) -0.007(3)
C13 0.040(3) 0.032(3) 0.040(3) -0.002(3) 0.010(3) -0.019(3)
C22 0.032(3) 0.042(4) 0.046(3) -0.004(3) 0.013(3) 0.001(3)
N4 0.070(4) 0.076(4) 0.076(4) 0.030(4) 0.042(3) 0.025(4)
C23 0.021(3) 0.041(3) 0.034(3) -0.004(3) 0.006(2) 0.000(2)
C12 0.038(3) 0.047(4) 0.038(3) 0.004(3) -0.001(3) -0.023(3)
C25 0.040(3) 0.054(4) 0.038(3) 0.006(3) 0.018(3) 0.000(3)
C24 0.032(3) 0.063(4) 0.029(3) 0.003(3) 0.013(2) 0.003(3)
C26 0.062(5) 0.068(5) 0.055(4) -0.017(4) 0.034(4) -0.008(4)
C21 0.025(3) 0.061(4) 0.027(3) -0.003(3) 0.007(2) 0.003(3)
C28 0.059(4) 0.071(5) 0.044(4) 0.019(4) 0.004(3) 0.009(4)
C18 0.074(4) 0.028(3) 0.046(3) -0.012(3) 0.005(3) 0.000(3)
C17 0.072(4) 0.047(4) 0.037(3) -0.021(3) -0.007(3) 0.003(3)
C27 0.063(5) 0.106(7) 0.049(4) 0.029(5) 0.020(4) 0.021(5)
C11 0.025(3) 0.052(4) 0.030(3) 0.005(3) 0.007(2) -0.004(3)
C1 0.019(3) 0.022(3) 0.016(2) 0.001(2) -0.0020(19) -0.007(2)

loop_
_atom_type_symbol
_atom_type_description
_atom_type_scat_dispersion_real
_atom_type_scat_dispersion_imag
_atom_type_scat_source
C C 0.0033 0.0016 'International Tables Vol C Tables 4.2.6.8 and 6.1.1.4'
H H 0.0000 0.0000 'International Tables Vol C Tables 4.2.6.8 and 6.1.1.4'
N N 0.0061 0.0033 'International Tables Vol C Tables 4.2.6.8 and 6.1.1.4'
O O 0.0106 0.0060 'International Tables Vol C Tables 4.2.6.8 and 6.1.1.4'
Zn Zn 0.2839 1.4301 'International Tables Vol C Tables 4.2.6.8 and 6.1.1.4'

loop_
_geom_angle_atom_site_label_1
_geom_angle_atom_site_label_2
_geom_angle_atom_site_label_3
_geom_angle
_geom_angle_site_symmetry_1
_geom_angle_site_symmetry_3
O1 Zn1 O3 149.07(13) . .
O1 Zn1 O4 90.36(11) . .
O1 Zn1 N1 91.49(13) . .
O1 Zn1 N2 86.76(13) . .
O1 Zn1 O2 121.58(12) . 5_676
O1 Zn1 C8 119.64(14) . .
O3 Zn1 O4 58.72(11) . .
O3 Zn1 N2 91.94(14) . .
O3 Zn1 C8 29.43(12) . .
O4 Zn1 C8 29.31(11) . .
N1 Zn1 O3 91.67(14) . .
N1 Zn1 O4 94.58(12) . .
N1 Zn1 N2 175.53(14) . .
N1 Zn1 C8 94.40(14) . .
N2 Zn1 O4 89.55(12) . .
N2 Zn1 C8 90.03(14) . .
O2 Zn1 O3 89.20(12) 5_676 .
O2 Zn1 O4 147.70(11) 5_676 .
O2 Zn1 N1 89.62(13) 5_676 .
O2 Zn1 N2 87.80(13) 5_676 .
O2 Zn1 C8 118.47(13) 5_676 .
C1 O1 Zn1 123.3(3) 3_445 .
C8 O3 Zn1 94.3(3) . .
C8 O4 Zn1 84.9(3) . .
C9 N1 Zn1 120.8(3) . .
C9 N1 C13 115.9(4) . .
C13 N1 Zn1 123.3(3) . .
C14 N2 Zn1 120.9(3) . .
C14 N2 C18 115.7(4) . .
C18 N2 Zn1 123.3(3) . .
C3 C4 C8 119.4(4) . .
C5 C4 C3 119.9(4) . .
C5 C4 C8 120.7(4) . .
C1 O2 Zn1 152.6(3) . 5_676
C2 C3 C4 119.8(4) . .
C9 C10 C11 119.7(5) . .
O3 C8 Zn1 56.3(2) . .
O3 C8 C4 118.6(4) . .
O4 C8 Zn1 65.8(2) . .
O4 C8 O3 122.1(4) . .
O4 C8 C4 119.3(4) . .
C4 C8 Zn1 173.4(3) . .
C16 C15 C14 120.3(5) . .
C3 C2 C1 119.2(4) . .
C7 C2 C3 119.7(4) . .
C7 C2 C1 121.0(4) . .
C2 C7 C6 120.4(4) . .
C5 C6 C7 119.9(4) . .
C4 C5 C6 120.3(4) . .
C15 C16 C19 121.2(4) . .
C15 C16 C17 115.7(5) . .
C17 C16 C19 123.1(5) . .
N2 C14 C15 123.7(4) . .
C22 N3 C21 121.7(5) . .
N1 C9 C10 124.0(5) . .
C20 C19 C16 121.2(4) . .
C23 C19 C16 120.6(5) . .
C23 C19 C20 118.1(5) . .
C21 C20 C19 120.9(5) . .
N1 C13 C12 123.9(5) . .
N3 C22 C23 118.7(5) . .
N3 C22 C11 118.1(5) . 8_566
C23 C22 C11 123.2(5) . 8_566
C26 N4 C27 114.6(6) . .
C22 C23 C19 121.8(5) . .
C13 C12 C11 120.3(5) . .
C24 C25 C26 119.3(6) . .
C25 C24 C21 121.9(5) . .
C25 C24 C28 117.1(6) . .
C28 C24 C21 121.0(5) . .
N4 C26 C25 124.0(6) . .
N3 C21 C24 119.1(5) . .
C20 C21 N3 118.7(5) . .
C20 C21 C24 122.2(5) . .
C27 C28 C24 119.6(6) . .
N2 C18 C17 123.9(5) . .
C18 C17 C16 120.6(5) . .
C28 C27 N4 125.4(6) . .
C10 C11 C22 122.4(5) . 8_465
C10 C11 C12 116.2(5) . .
C12 C11 C22 121.4(5) . 8_465
O1 C1 C2 116.4(4) 3 .
O2 C1 O1 124.4(4) . 3
O2 C1 C2 119.2(4) . .

loop_
_geom_bond_atom_site_label_1
_geom_bond_atom_site_label_2
_geom_bond_distance
_geom_bond_site_symmetry_2
Zn1 O1 2.042(3) .
Zn1 O3 2.130(3) .
Zn1 O4 2.339(3) .
Zn1 N1 2.128(4) .
Zn1 N2 2.157(4) .
Zn1 O2 2.070(3) 5_676
Zn1 C8 2.553(4) .
O1 C1 1.269(5) 3_445
O3 C8 1.258(5) .
O4 C8 1.255(5) .
N1 C9 1.331(6) .
N1 C13 1.343(5) .
N2 C14 1.324(6) .
N2 C18 1.334(6) .
C4 C3 1.400(6) .
C4 C8 1.509(6) .
C4 C5 1.380(6) .
O2 Zn1 2.070(3) 5_676
O2 C1 1.243(5) .
C3 C2 1.388(5) .
C10 C9 1.380(6) .
C10 C11 1.388(7) .
C15 C16 1.377(6) .
C15 C14 1.385(7) .
C2 C7 1.385(6) .
C2 C1 1.507(6) .
C7 C6 1.388(6) .
C6 C5 1.382(6) .
C16 C19 1.484(7) .
C16 C17 1.377(7) .
N3 C22 1.350(7) .
N3 C21 1.364(6) .
C19 C20 1.373(7) .
C19 C23 1.366(6) .
C20 C21 1.364(6) .
C13 C12 1.364(6) .
C22 C23 1.356(7) .
C22 C11 1.478(7) 8_566
N4 C26 1.347(8) .
N4 C27 1.351(8) .
C12 C11 1.390(7) .
C25 C24 1.385(7) .
C25 C26 1.386(8) .
C24 C21 1.473(7) .
C24 C28 1.389(7) .
C28 C27 1.350(9) .
C18 C17 1.369(7) .
C11 C22 1.478(7) 8_465
C1 O1 1.269(5) 3
